data_2216489
loop_
_publ_author_name
'Qiang Wang'
'Yu-Ying Sun'
'Da-Qi Wang'

_publ_section_title
;
 3-(2-Pyridylmethyleneamino)benzoic acid
;
_journal_coeditor_code HB2632
_journal_issue 12
_journal_name_full 'Acta Crystallographica Section E'
_journal_page_first o4597
_journal_page_last o4597
_journal_paper_doi 10.1107/S1600536807055754
_journal_volume 63
_journal_year 2007
_chemical_formula_iupac 'C13 H10 N2 O2'
_chemical_formula_moiety 'C13 H10 N2 O2'
_chemical_formula_sum 'C13 H10 N2 O2'
_chemical_formula_weight 226.23
_chemical_name_systematic
;
3-(2-Pyridylmethyleneamino)benzoic acid
;
_space_group_IT_number 15
_symmetry_cell_setting monoclinic
_symmetry_space_group_name_Hall '-C 2yc'
_symmetry_space_group_name_H-M 'C 1 2/c 1'
_atom_sites_solution_hydrogens geom
_atom_sites_solution_primary direct
_atom_sites_solution_secondary difmap
_audit_creation_method SHELXL-97
_cell_angle_alpha 90.00
_cell_angle_beta 123.553(15)
_cell_angle_gamma 90.00
_cell_formula_units_Z 8
_cell_length_a 27.217(2)
_cell_length_b 4.0536(17)
_cell_length_c 23.767(2)
_cell_measurement_reflns_used 781
_cell_measurement_temperature 298(2)
_cell_measurement_theta_max 22.182
_cell_measurement_theta_min 3.007
_cell_volume 2185.2(10)
_computing_cell_refinement 'SAINT (Siemens, 1996)'
_computing_data_collection 'SMART (Siemens, 1996)'
_computing_data_reduction 'SAINT (Siemens, 1996)'
_computing_molecular_graphics 'SHELXTL (Sheldrick, 1997b)'
_computing_publication_material 'SHELXTL (Sheldrick, 1997b)'
_computing_structure_refinement 'SHELXL97 (Sheldrick, 1997a)'
_computing_structure_solution 'SHELXS97 (Sheldrick, 1997a)'
_diffrn_ambient_temperature 298(2)
_diffrn_measured_fraction_theta_full 0.997
_diffrn_measured_fraction_theta_max 0.997
_diffrn_measurement_device_type 'Siemens SMART CCD'
_diffrn_measurement_method \w
_diffrn_radiation_monochromator graphite
_diffrn_radiation_source 'fine-focus sealed tube'
_diffrn_radiation_type MoK\a
_diffrn_radiation_wavelength 0.71073
_diffrn_reflns_av_R_equivalents 0.0923
_diffrn_reflns_av_sigmaI/netI 0.0910
_diffrn_reflns_limit_h_max 32
_diffrn_reflns_limit_h_min -26
_diffrn_reflns_limit_k_max 4
_diffrn_reflns_limit_k_min -4
_diffrn_reflns_limit_l_max 25
_diffrn_reflns_limit_l_min -28
_diffrn_reflns_number 5079
_diffrn_reflns_theta_full 25.01
_diffrn_reflns_theta_max 25.00
_diffrn_reflns_theta_min 1.80
_diffrn_standards_number 0
_exptl_absorpt_coefficient_mu 0.095
_exptl_absorpt_correction_T_max 0.988
_exptl_absorpt_correction_T_min 0.946
_exptl_absorpt_correction_type multi-scan
_exptl_absorpt_process_details '(SADABS; Sheldrick, 1996)'
_exptl_crystal_colour yellow
_exptl_crystal_density_diffrn 1.375
_exptl_crystal_density_method 'not measured'
_exptl_crystal_description block
_exptl_crystal_F_000 944
_exptl_crystal_size_max 0.59
_exptl_crystal_size_mid 0.21
_exptl_crystal_size_min 0.13
_refine_diff_density_max 0.237
_refine_diff_density_min -0.180
_refine_ls_extinction_method none
_refine_ls_goodness_of_fit_ref 1.002
_refine_ls_hydrogen_treatment constr
_refine_ls_matrix_type full
_refine_ls_number_parameters 155
_refine_ls_number_reflns 1926
_refine_ls_number_restraints 0
_refine_ls_restrained_S_all 1.002
_refine_ls_R_factor_all 0.1227
_refine_ls_R_factor_gt 0.0617
_refine_ls_shift/su_max 0.000
_refine_ls_shift/su_mean 0.000
_refine_ls_structure_factor_coef Fsqd
_refine_ls_weighting_details 'calc w=1/[\s^2^(Fo^2^)+(0.0411P)^2^] where P=(Fo^2^+2Fc^2^)/3'
_refine_ls_weighting_scheme calc
_refine_ls_wR_factor_gt 0.1210
_refine_ls_wR_factor_ref 0.1398
_reflns_number_gt 896
_reflns_number_total 1926
_reflns_threshold_expression I>2\s(I)
_cod_data_source_file hb2632.cif
_cod_data_source_block I
_cod_depositor_comments
;
The following automatic conversions were performed:
'_symmetry_cell_setting' value 'Monoclinic' changed to 'monoclinic'
according to '/home/saulius/struct/CIF-dictionaries/cif_core.dic'
dictionary named 'cif_core.dic' version 2.4.1 from 2010-06-29.

Automatic conversion script
Id: cif_fix_enum 1527 2010-12-29 10:47:43Z saulius 

The following automatic conversions were performed:

'_symmetry_cell_setting' value 'Monoclinic' changed to 'monoclinic'
according to /home/saulius/struct/CIF-dictionaries/cif_core.dic
dictionary named 'cif_core.dic' version 2.4.1 from 2010-06-29.

Automatic conversion script
Id: cif_fix_values 1715 2011-07-08 13:25:40Z adriana 
;
_cod_original_sg_symbol_H-M 'C 2/c'
_cod_database_code 2216489
_cod_database_fobs_code 2216489

loop_
_symmetry_equiv_pos_as_xyz
'x, y, z'
'-x, y, -z+1/2'
'x+1/2, y+1/2, z'
'-x+1/2, y+1/2, -z+1/2'
'-x, -y, -z'
'x, -y, z-1/2'
'-x+1/2, -y+1/2, -z'
'x+1/2, -y+1/2, z-1/2'

loop_
_atom_site_type_symbol
_atom_site_label
_atom_site_fract_x
_atom_site_fract_y
_atom_site_fract_z
_atom_site_U_iso_or_equiv
_atom_site_adp_type
_atom_site_calc_flag
_atom_site_refinement_flags
_atom_site_occupancy
N N1 0.10556(9) 0.7481(7) 0.34401(12) 0.0521(8) Uani d . 1
N N2 0.07264(9) 1.2019(7) 0.44507(12) 0.0514(8) Uani d . 1
O O1 0.35449(8) 0.8343(7) 0.41129(11) 0.0816(9) Uani d . 1
O O2 0.32303(8) 1.0085(7) 0.47445(10) 0.0703(8) Uani d . 1
H H2 0.3564 1.0856 0.4974 0.105 Uiso calc R 1
C C1 0.31601(12) 0.8605(9) 0.42142(16) 0.0561(10) Uani d . 1
C C2 0.25549(12) 0.7286(8) 0.37490(14) 0.0467(9) Uani d . 1
C C3 0.21148(11) 0.7944(8) 0.38571(14) 0.0466(9) Uani d . 1
H H3 0.2201 0.9108 0.4239 0.056 Uiso calc R 1
C C4 0.15450(11) 0.6866(8) 0.33956(14) 0.0431(8) Uani d . 1
C C5 0.14323(12) 0.5086(8) 0.28483(14) 0.0501(9) Uani d . 1
H H5 0.1053 0.4293 0.2545 0.060 Uiso calc R 1
C C6 0.18674(13) 0.4448(10) 0.27381(15) 0.0597(10) Uani d . 1
H H6 0.1782 0.3248 0.2361 0.072 Uiso calc R 1
C C7 0.24288(13) 0.5586(8) 0.31864(15) 0.0524(9) Uani d . 1
H H7 0.2723 0.5203 0.3108 0.063 Uiso calc R 1
C C8 0.10902(11) 0.9531(9) 0.38494(14) 0.0491(9) Uani d . 1
H H8 0.1443 1.0656 0.4125 0.059 Uiso calc R 1
C C9 0.05954(11) 1.0241(9) 0.39133(14) 0.0439(8) Uani d . 1
C C10 0.00358(11) 0.9087(9) 0.34624(14) 0.0538(10) Uani d . 1
H H10 -0.0049 0.7873 0.3087 0.065 Uiso calc R 1
C C11 -0.03951(12) 0.9758(9) 0.35763(15) 0.0568(10) Uani d . 1
H H11 -0.0778 0.9017 0.3273 0.068 Uiso calc R 1
C C12 -0.02658(13) 1.1499(9) 0.41295(16) 0.0581(10) Uani d . 1
H H12 -0.0552 1.1918 0.4219 0.070 Uiso calc R 1
C C13 0.03026(13) 1.2628(9) 0.45537(15) 0.0616(11) Uani d . 1
H H13 0.0394 1.3871 0.4929 0.074 Uiso calc R 1

loop_
_atom_site_aniso_label
_atom_site_aniso_U_11
_atom_site_aniso_U_22
_atom_site_aniso_U_33
_atom_site_aniso_U_12
_atom_site_aniso_U_13
_atom_site_aniso_U_23
N1 0.0372(14) 0.070(2) 0.0529(16) 0.0010(14) 0.0276(13) -0.0067(15)
N2 0.0346(14) 0.071(2) 0.0524(15) 0.0037(14) 0.0266(13) -0.0061(15)
O1 0.0428(13) 0.127(3) 0.0893(17) -0.0066(14) 0.0454(13) -0.0231(16)
O2 0.0356(12) 0.113(2) 0.0599(14) -0.0092(14) 0.0248(12) -0.0223(15)
C1 0.041(2) 0.074(3) 0.055(2) 0.0023(18) 0.0277(18) -0.0014(19)
C2 0.0362(17) 0.059(3) 0.0466(18) 0.0035(16) 0.0238(16) 0.0013(17)
C3 0.0352(17) 0.064(3) 0.0426(17) 0.0080(16) 0.0230(16) -0.0004(16)
C4 0.0315(16) 0.059(3) 0.0424(17) 0.0038(16) 0.0225(15) 0.0006(17)
C5 0.0401(17) 0.063(3) 0.0478(19) 0.0021(17) 0.0244(16) 0.0007(18)
C6 0.055(2) 0.076(3) 0.056(2) -0.001(2) 0.0359(19) -0.013(2)
C7 0.0442(19) 0.068(3) 0.059(2) 0.0016(18) 0.0369(18) -0.0017(19)
C8 0.0312(16) 0.068(3) 0.0505(19) -0.0021(17) 0.0240(16) 0.0008(19)
C9 0.0315(16) 0.058(2) 0.0456(18) 0.0012(16) 0.0234(15) -0.0017(17)
C10 0.0337(18) 0.073(3) 0.0525(19) -0.0016(16) 0.0223(17) -0.0095(18)
C11 0.0328(17) 0.073(3) 0.061(2) 0.0001(17) 0.0236(17) -0.004(2)
C12 0.0362(19) 0.080(3) 0.065(2) 0.0040(18) 0.0327(18) -0.003(2)
C13 0.0437(19) 0.087(3) 0.060(2) 0.0037(19) 0.0326(18) -0.012(2)

loop_
_atom_type_symbol
_atom_type_description
_atom_type_scat_dispersion_real
_atom_type_scat_dispersion_imag
_atom_type_scat_source
C C 0.0033 0.0016 'International Tables Vol C Tables 4.2.6.8 and 6.1.1.4'
H H 0.0000 0.0000 'International Tables Vol C Tables 4.2.6.8 and 6.1.1.4'
N N 0.0061 0.0033 'International Tables Vol C Tables 4.2.6.8 and 6.1.1.4'
O O 0.0106 0.0060 'International Tables Vol C Tables 4.2.6.8 and 6.1.1.4'

loop_
_geom_angle_atom_site_label_1
_geom_angle_atom_site_label_2
_geom_angle_atom_site_label_3
_geom_angle
C8 N1 C4 120.6(3)
C13 N2 C9 118.6(3)
C1 O2 H2 109.5
O1 C1 O2 123.6(3)
O1 C1 C2 123.3(3)
O2 C1 C2 113.1(2)
C7 C2 C3 120.2(3)
C7 C2 C1 119.0(3)
C3 C2 C1 120.7(3)
C2 C3 C4 119.9(3)
C2 C3 H3 120.1
C4 C3 H3 120.1
C5 C4 C3 119.0(2)
C5 C4 N1 116.0(3)
C3 C4 N1 125.0(3)
C4 C5 C6 121.2(3)
C4 C5 H5 119.4
C6 C5 H5 119.4
C5 C6 C7 119.8(3)
C5 C6 H6 120.1
C7 C6 H6 120.1
C2 C7 C6 119.9(3)
C2 C7 H7 120.1
C6 C7 H7 120.1
N1 C8 C9 122.4(3)
N1 C8 H8 118.8
C9 C8 H8 118.8
N2 C9 C10 121.8(2)
N2 C9 C8 115.6(3)
C10 C9 C8 122.6(3)
C11 C10 C9 118.7(3)
C11 C10 H10 120.6
C9 C10 H10 120.6
C12 C11 C10 120.2(3)
C12 C11 H11 119.9
C10 C11 H11 119.9
C11 C12 C13 117.9(3)
C11 C12 H12 121.1
C13 C12 H12 121.1
N2 C13 C12 122.8(3)
N2 C13 H13 118.6
C12 C13 H13 118.6

loop_
_geom_bond_atom_site_label_1
_geom_bond_atom_site_label_2
_geom_bond_distance
N1 C8 1.243(3)
N1 C4 1.415(3)
N2 C13 1.328(3)
N2 C9 1.332(3)
O1 C1 1.202(3)
O2 C1 1.311(3)
O2 H2 0.8200
C1 C2 1.486(4)
C2 C7 1.369(4)
C2 C3 1.383(3)
C3 C4 1.385(4)
C3 H3 0.9300
C4 C5 1.366(4)
C5 C6 1.371(3)
C5 H5 0.9300
C6 C7 1.372(4)
C6 H6 0.9300
C7 H7 0.9300
C8 C9 1.465(3)
C8 H8 0.9300
C9 C10 1.372(4)
C10 C11 1.369(3)
C10 H10 0.9300
C11 C12 1.356(4)
C11 H11 0.9300
C12 C13 1.377(4)
C12 H12 0.9300
C13 H13 0.9300

loop_
_geom_hbond_atom_site_label_D
_geom_hbond_atom_site_label_H
_geom_hbond_atom_site_label_A
_geom_hbond_site_symmetry_A
_geom_hbond_distance_DH
_geom_hbond_distance_HA
_geom_hbond_distance_DA
_geom_hbond_angle_DHA
C12 H12 O1 3_455 0.93 2.40 3.301(3) 164
O2 H2 N2 7_576 0.82 1.85 2.664(3) 172

loop_
_cod_related_entry_id
_cod_related_entry_database
_cod_related_entry_code
1 ChemSpider 15454712
